data_1517205
loop_
_publ_author_name
'Yan, Zhi-Ming'
'Wu, Na'
'Liang, Dong'
'Wang, Heng-Shan'
'Pan, Ying-Ming'

_publ_section_title
;
 One-Pot Stepwise Approach to \b-Enaminoketoesters through
 &quot;Masked&quot; 1,3-Aza-Dipoles.
;
_journal_issue 15
_journal_name_full 'Organic letters'
_journal_page_first 4048
_journal_page_last 4051
_journal_paper_doi 10.1021/ol501930f
_journal_volume 16
_journal_year 2014
_chemical_formula_moiety 'C22 H25 N O3'
_chemical_formula_sum 'C22 H25 N O3'
_chemical_formula_weight 351.43
_chemical_name_systematic
;
 ? 
;
_space_group_crystal_system triclinic
_space_group_IT_number 2
_space_group_name_Hall '-P 1'
_space_group_name_H-M_alt 'P -1'
_symmetry_space_group_name_Hall '-P 1'
_symmetry_space_group_name_H-M 'P -1'
_atom_sites_solution_hydrogens geom
_atom_sites_solution_primary direct
_atom_sites_solution_secondary difmap
_audit_creation_date 2014-04-18
_audit_creation_method
;
  Olex2 1.1
  (compiled 2011.02.15 svn.r1672, GUI svn.r3494)
;
_cell_angle_alpha 87.159(13)
_cell_angle_beta 87.752(13)
_cell_angle_gamma 73.682(12)
_cell_formula_units_Z 2
_cell_length_a 9.615(7)
_cell_length_b 10.042(8)
_cell_length_c 10.834(8)
_cell_measurement_temperature 296(2)
_cell_volume 1002.3(13)
_computing_molecular_graphics
;
O. V. Dolomanov, L. J. Bourhis, R. J. Gildea, J. A. K. Howard and H. Puschmann,
OLEX2: a complete structure solution, refinement and analysis program.
J. Appl. Cryst. (2009). 42, 339-341.
;
_computing_publication_material
;
O. V. Dolomanov, L. J. Bourhis, R. J. Gildea, J. A. K. Howard and H. Puschmann,
OLEX2: a complete structure solution, refinement and analysis program.
J. Appl. Cryst. (2009). 42, 339-341.
;
_computing_structure_refinement 'SHELXL-97 (Sheldrick, 1997)'
_computing_structure_solution 'SHELXS-97 (Sheldrick, 1990)'
_diffrn_ambient_temperature 296(2)
_diffrn_measured_fraction_theta_full 0.995
_diffrn_measured_fraction_theta_max 0.995
_diffrn_radiation_monochromator graphite
_diffrn_radiation_type MoK\a
_diffrn_radiation_wavelength 0.71073
_diffrn_reflns_av_R_equivalents 0.0436
_diffrn_reflns_av_unetI/netI 0.0525
_diffrn_reflns_limit_h_max 11
_diffrn_reflns_limit_h_min -12
_diffrn_reflns_limit_k_max 12
_diffrn_reflns_limit_k_min -12
_diffrn_reflns_limit_l_max 13
_diffrn_reflns_limit_l_min -13
_diffrn_reflns_number 11618
_diffrn_reflns_theta_full 26.37
_diffrn_reflns_theta_max 26.37
_diffrn_reflns_theta_min 1.88
_diffrn_source 'fine-focus sealed tube'
_exptl_absorpt_coefficient_mu 0.077
_exptl_absorpt_correction_T_max 0.9939
_exptl_absorpt_correction_T_min 0.9773
_exptl_crystal_density_diffrn 1.164
_exptl_crystal_density_method 'not measured'
_exptl_crystal_F_000 376
_exptl_crystal_size_max 0.30
_exptl_crystal_size_mid 0.15
_exptl_crystal_size_min 0.08
_refine_diff_density_max 0.247
_refine_diff_density_min -0.170
_refine_diff_density_rms 0.044
_refine_ls_extinction_method none
_refine_ls_goodness_of_fit_ref 1.009
_refine_ls_hydrogen_treatment mixed
_refine_ls_matrix_type full
_refine_ls_number_parameters 239
_refine_ls_number_reflns 4073
_refine_ls_number_restraints 0
_refine_ls_restrained_S_all 1.009
_refine_ls_R_factor_all 0.1010
_refine_ls_R_factor_gt 0.0526
_refine_ls_shift/su_max 0.000
_refine_ls_shift/su_mean 0.000
_refine_ls_structure_factor_coef Fsqd
_refine_ls_weighting_details 'calc w=1/[\s^2^(Fo^2^)+(0.0773P)^2^+0.0663P] where P=(Fo^2^+2Fc^2^)/3'
_refine_ls_weighting_scheme calc
_refine_ls_wR_factor_gt 0.1338
_refine_ls_wR_factor_ref 0.1595
_reflns_number_gt 2333
_reflns_number_total 4073
_reflns_threshold_expression >2sigma(I)
_cod_data_source_file ol501930f_si_001.cif
_cod_data_source_block 1
_cod_depositor_comments 'Adding full bibliography for 1517205.cif.'
_cod_database_code 1517205

loop_
_space_group_symop_id
_space_group_symop_operation_xyz
1 'x, y, z'
2 '-x, -y, -z'

loop_
_atom_site_label
_atom_site_type_symbol
_atom_site_fract_x
_atom_site_fract_y
_atom_site_fract_z
_atom_site_U_iso_or_equiv
_atom_site_adp_type
_atom_site_occupancy
_atom_site_symmetry_multiplicity
_atom_site_calc_flag
_atom_site_refinement_flags
O1 O 0.20540(16) 0.96477(17) 0.70175(16) 0.0787(5) Uani 1 1 d .
O2 O 0.03157(13) 0.92128(13) 0.82867(12) 0.0512(4) Uani 1 1 d .
O3 O 0.47791(15) 0.65321(17) 0.93116(16) 0.0754(5) Uani 1 1 d .
N1 N 0.28718(17) 0.52014(17) 0.88938(16) 0.0558(4) Uani 1 1 d .
H1 H 0.3406 0.5249 0.9499 0.067 Uiso 1 1 calc R
C1 C 0.4810(2) 0.3918(2) 0.6937(2) 0.0757(7) Uani 1 1 d .
H1A H 0.5013 0.4624 0.7357 0.091 Uiso 1 1 calc R
C2 C 0.5598(3) 0.3443(3) 0.5881(3) 0.0916(8) Uani 1 1 d .
H2 H 0.6320 0.3840 0.5593 0.110 Uiso 1 1 calc R
C3 C 0.5341(3) 0.2405(4) 0.5253(3) 0.0926(9) Uani 1 1 d .
H3 H 0.5888 0.2083 0.4547 0.111 Uiso 1 1 calc R
C4 C 0.4261(3) 0.1838(3) 0.5675(3) 0.0941(9) Uani 1 1 d .
H4 H 0.4067 0.1131 0.5249 0.113 Uiso 1 1 calc R
C5 C 0.3463(3) 0.2313(2) 0.6729(2) 0.0741(7) Uani 1 1 d .
H5 H 0.2734 0.1920 0.7007 0.089 Uiso 1 1 calc R
C6 C 0.3723(2) 0.33598(19) 0.73802(19) 0.0516(5) Uani 1 1 d .
C7 C 0.2850(2) 0.3829(2) 0.8544(2) 0.0578(5) Uani 1 1 d .
H7A H 0.1854 0.3833 0.8427 0.069 Uiso 1 1 calc R
H7B H 0.3227 0.3165 0.9215 0.069 Uiso 1 1 calc R
C8 C 0.21219(19) 0.6397(2) 0.83445(17) 0.0456(5) Uani 1 1 d .
C9 C 0.07802(18) 0.63556(19) 0.77197(17) 0.0454(5) Uani 1 1 d .
C10 C -0.0381(2) 0.6121(2) 0.8414(2) 0.0613(6) Uani 1 1 d .
H10 H -0.0325 0.6016 0.9270 0.074 Uiso 1 1 calc R
C11 C -0.1608(2) 0.6044(3) 0.7851(3) 0.0806(8) Uani 1 1 d .
H11 H -0.2376 0.5878 0.8322 0.097 Uiso 1 1 calc R
C12 C -0.1699(3) 0.6213(3) 0.6594(3) 0.0911(9) Uani 1 1 d .
H12 H -0.2529 0.6156 0.6212 0.109 Uiso 1 1 calc R
C13 C -0.0582(3) 0.6465(3) 0.5894(3) 0.0872(8) Uani 1 1 d .
H13 H -0.0658 0.6589 0.5041 0.105 Uiso 1 1 calc R
C14 C 0.0666(2) 0.6534(2) 0.6454(2) 0.0653(6) Uani 1 1 d .
H14 H 0.1428 0.6702 0.5975 0.078 Uiso 1 1 calc R
C15 C 0.25874(18) 0.75905(19) 0.83182(17) 0.0471(5) Uani 1 1 d .
C16 C 0.4002(2) 0.7566(2) 0.8761(2) 0.0563(5) Uani 1 1 d .
C17 C 0.4571(2) 0.8811(3) 0.8571(3) 0.0815(8) Uani 1 1 d .
H17A H 0.5434 0.8671 0.9035 0.122 Uiso 1 1 calc R
H17B H 0.3851 0.9621 0.8847 0.122 Uiso 1 1 calc R
H17C H 0.4792 0.8937 0.7708 0.122 Uiso 1 1 calc R
C18 C 0.1651(2) 0.8912(2) 0.77846(19) 0.0513(5) Uani 1 1 d .
C19 C -0.0855(2) 1.0437(2) 0.7855(2) 0.0608(6) Uani 1 1 d .
C20 C -0.0534(3) 1.1737(3) 0.8238(3) 0.0989(9) Uani 1 1 d .
H20A H -0.0258 1.1628 0.9087 0.148 Uiso 1 1 calc R
H20B H -0.1383 1.2510 0.8143 0.148 Uiso 1 1 calc R
H20C H 0.0244 1.1903 0.7727 0.148 Uiso 1 1 calc R
C21 C -0.2140(2) 1.0230(3) 0.8597(3) 0.1030(10) Uani 1 1 d .
H21A H -0.2336 0.9392 0.8363 0.155 Uiso 1 1 calc R
H21B H -0.2972 1.1005 0.8439 0.155 Uiso 1 1 calc R
H21C H -0.1933 1.0162 0.9461 0.155 Uiso 1 1 calc R
C22 C -0.1039(4) 1.0402(4) 0.6482(3) 0.1236(13) Uani 1 1 d .
H22A H -0.0181 1.0502 0.6050 0.185 Uiso 1 1 calc R
H22B H -0.1858 1.1149 0.6230 0.185 Uiso 1 1 calc R
H22C H -0.1196 0.9532 0.6292 0.185 Uiso 1 1 calc R

loop_
_atom_site_aniso_label
_atom_site_aniso_U_11
_atom_site_aniso_U_22
_atom_site_aniso_U_33
_atom_site_aniso_U_23
_atom_site_aniso_U_13
_atom_site_aniso_U_12
O1 0.0610(9) 0.0726(10) 0.0956(12) 0.0212(9) 0.0155(9) -0.0140(8)
O2 0.0378(7) 0.0506(8) 0.0610(8) -0.0026(6) 0.0023(6) -0.0063(6)
O3 0.0490(8) 0.0686(10) 0.1093(13) 0.0025(9) -0.0285(8) -0.0148(8)
N1 0.0503(9) 0.0512(10) 0.0650(11) -0.0001(8) -0.0148(8) -0.0115(8)
C1 0.0622(14) 0.0613(14) 0.1037(19) -0.0119(13) 0.0142(14) -0.0178(12)
C2 0.0756(17) 0.0821(19) 0.109(2) -0.0042(17) 0.0257(16) -0.0121(15)
C3 0.0766(19) 0.100(2) 0.0775(18) -0.0069(17) 0.0006(15) 0.0141(17)
C4 0.088(2) 0.085(2) 0.099(2) -0.0315(17) -0.0184(18) -0.0015(17)
C5 0.0647(14) 0.0639(15) 0.0951(19) -0.0054(14) -0.0112(14) -0.0186(12)
C6 0.0426(10) 0.0403(10) 0.0680(13) 0.0051(9) -0.0088(9) -0.0055(8)
C7 0.0505(11) 0.0472(12) 0.0758(14) 0.0059(10) -0.0085(10) -0.0146(9)
C8 0.0364(9) 0.0517(11) 0.0469(11) -0.0037(9) 0.0034(8) -0.0096(8)
C9 0.0386(10) 0.0456(10) 0.0521(12) -0.0006(8) -0.0023(8) -0.0124(8)
C10 0.0446(11) 0.0679(14) 0.0710(14) 0.0098(11) -0.0016(10) -0.0173(10)
C11 0.0437(12) 0.0752(16) 0.125(2) 0.0140(16) -0.0089(14) -0.0223(11)
C12 0.0672(17) 0.0862(19) 0.130(3) 0.0018(18) -0.0400(17) -0.0338(14)
C13 0.096(2) 0.100(2) 0.0724(17) -0.0048(15) -0.0335(16) -0.0340(17)
C14 0.0637(13) 0.0797(16) 0.0568(14) -0.0073(11) -0.0037(11) -0.0261(12)
C15 0.0341(9) 0.0493(11) 0.0569(12) -0.0051(9) 0.0002(8) -0.0095(8)
C16 0.0409(10) 0.0582(13) 0.0704(14) -0.0109(11) -0.0012(10) -0.0136(10)
C17 0.0584(14) 0.0770(17) 0.118(2) -0.0001(15) -0.0127(14) -0.0334(13)
C18 0.0421(11) 0.0512(12) 0.0609(13) -0.0027(10) 0.0018(9) -0.0138(9)
C19 0.0458(11) 0.0552(12) 0.0732(15) -0.0012(10) -0.0050(10) -0.0004(9)
C20 0.0807(18) 0.0556(15) 0.151(3) -0.0085(16) 0.0001(18) -0.0030(13)
C21 0.0434(13) 0.0891(19) 0.163(3) 0.0036(19) 0.0157(15) 0.0001(13)
C22 0.112(2) 0.134(3) 0.088(2) -0.0107(19) -0.0399(18) 0.032(2)

loop_
_atom_type_symbol
_atom_type_description
_atom_type_scat_dispersion_real
_atom_type_scat_dispersion_imag
_atom_type_scat_source
C C 0.0033 0.0016 'International Tables Vol C Tables 4.2.6.8 and 6.1.1.4'
H H 0.0000 0.0000 'International Tables Vol C Tables 4.2.6.8 and 6.1.1.4'
N N 0.0061 0.0033 'International Tables Vol C Tables 4.2.6.8 and 6.1.1.4'
O O 0.0106 0.0060 'International Tables Vol C Tables 4.2.6.8 and 6.1.1.4'

loop_
_geom_angle_atom_site_label_1
_geom_angle_atom_site_label_2
_geom_angle_atom_site_label_3
_geom_angle
C18 O2 C19 121.99(16)
C7 N1 H1 117.6
C8 N1 H1 117.6
C8 N1 C7 124.86(17)
C2 C1 H1A 119.6
C2 C1 C6 120.8(3)
C6 C1 H1A 119.6
C1 C2 H2 119.4
C3 C2 C1 121.2(3)
C3 C2 H2 119.4
C2 C3 H3 120.5
C2 C3 C4 119.0(3)
C4 C3 H3 120.5
C3 C4 H4 119.9
C3 C4 C5 120.1(3)
C5 C4 H4 119.9
C4 C5 H5 119.3
C6 C5 C4 121.4(3)
C6 C5 H5 119.3
C1 C6 C7 122.7(2)
C5 C6 C1 117.5(2)
C5 C6 C7 119.8(2)
N1 C7 C6 113.45(17)
N1 C7 H7A 108.9
N1 C7 H7B 108.9
C6 C7 H7A 108.9
C6 C7 H7B 108.9
H7A C7 H7B 107.7
N1 C8 C9 115.74(17)
N1 C8 C15 122.28(17)
C15 C8 C9 121.94(16)
C10 C9 C8 120.00(18)
C14 C9 C8 121.26(18)
C14 C9 C10 118.73(18)
C9 C10 H10 119.6
C11 C10 C9 120.7(2)
C11 C10 H10 119.6
C10 C11 H11 120.1
C12 C11 C10 119.8(2)
C12 C11 H11 120.1
C11 C12 H12 119.7
C13 C12 C11 120.5(2)
C13 C12 H12 119.7
C12 C13 H13 120.0
C12 C13 C14 120.1(3)
C14 C13 H13 120.0
C9 C14 C13 120.1(2)
C9 C14 H14 119.9
C13 C14 H14 119.9
C8 C15 C16 121.49(17)
C8 C15 C18 119.72(16)
C16 C15 C18 118.75(17)
O3 C16 C15 121.76(19)
O3 C16 C17 117.44(18)
C15 C16 C17 120.80(19)
C16 C17 H17A 109.5
C16 C17 H17B 109.5
C16 C17 H17C 109.5
H17A C17 H17B 109.5
H17A C17 H17C 109.5
H17B C17 H17C 109.5
O1 C18 O2 124.03(18)
O1 C18 C15 124.46(18)
O2 C18 C15 111.47(17)
O2 C19 C20 109.01(18)
O2 C19 C21 101.37(18)
O2 C19 C22 110.42(18)
C20 C19 C21 109.4(2)
C20 C19 C22 113.4(3)
C21 C19 C22 112.5(2)
C19 C20 H20A 109.5
C19 C20 H20B 109.5
C19 C20 H20C 109.5
H20A C20 H20B 109.5
H20A C20 H20C 109.5
H20B C20 H20C 109.5
C19 C21 H21A 109.5
C19 C21 H21B 109.5
C19 C21 H21C 109.5
H21A C21 H21B 109.5
H21A C21 H21C 109.5
H21B C21 H21C 109.5
C19 C22 H22A 109.5
C19 C22 H22B 109.5
C19 C22 H22C 109.5
H22A C22 H22B 109.5
H22A C22 H22C 109.5
H22B C22 H22C 109.5

loop_
_geom_bond_atom_site_label_1
_geom_bond_atom_site_label_2
_geom_bond_distance
O1 C18 1.209(2)
O2 C18 1.334(2)
O2 C19 1.485(2)
O3 C16 1.237(2)
N1 H1 0.8600
N1 C7 1.454(3)
N1 C8 1.338(2)
C1 H1A 0.9300
C1 C2 1.376(4)
C1 C6 1.378(3)
C2 H2 0.9300
C2 C3 1.356(4)
C3 H3 0.9300
C3 C4 1.371(4)
C4 H4 0.9300
C4 C5 1.379(4)
C5 H5 0.9300
C5 C6 1.378(3)
C6 C7 1.506(3)
C7 H7A 0.9700
C7 H7B 0.9700
C8 C9 1.492(3)
C8 C15 1.391(3)
C9 C10 1.390(3)
C9 C14 1.378(3)
C10 H10 0.9300
C10 C11 1.373(3)
C11 H11 0.9300
C11 C12 1.367(4)
C12 H12 0.9300
C12 C13 1.364(4)
C13 H13 0.9300
C13 C14 1.386(3)
C14 H14 0.9300
C15 C16 1.454(3)
C15 C18 1.483(3)
C16 C17 1.502(3)
C17 H17A 0.9600
C17 H17B 0.9600
C17 H17C 0.9600
C19 C20 1.504(4)
C19 C21 1.505(3)
C19 C22 1.508(4)
C20 H20A 0.9600
C20 H20B 0.9600
C20 H20C 0.9600
C21 H21A 0.9600
C21 H21B 0.9600
C21 H21C 0.9600
C22 H22A 0.9600
C22 H22B 0.9600
C22 H22C 0.9600

loop_
_geom_torsion_atom_site_label_1
_geom_torsion_atom_site_label_2
_geom_torsion_atom_site_label_3
_geom_torsion_atom_site_label_4
_geom_torsion
N1 C8 C9 C10 65.5(2)
N1 C8 C9 C14 -113.9(2)
N1 C8 C15 C16 7.3(3)
N1 C8 C15 C18 -175.07(17)
C1 C2 C3 C4 0.9(4)
C1 C6 C7 N1 21.1(3)
C2 C1 C6 C5 0.2(3)
C2 C1 C6 C7 178.9(2)
C2 C3 C4 C5 -0.6(4)
C3 C4 C5 C6 0.1(4)
C4 C5 C6 C1 0.1(3)
C4 C5 C6 C7 -178.6(2)
C5 C6 C7 N1 -160.19(18)
C6 C1 C2 C3 -0.7(4)
C7 N1 C8 C9 25.6(3)
C7 N1 C8 C15 -152.23(19)
C8 N1 C7 C6 75.8(2)
C8 C9 C10 C11 -178.3(2)
C8 C9 C14 C13 178.7(2)
C8 C15 C16 O3 -8.7(3)
C8 C15 C16 C17 171.7(2)
C8 C15 C18 O1 -129.7(2)
C8 C15 C18 O2 52.3(2)
C9 C8 C15 C16 -170.38(17)
C9 C8 C15 C18 7.3(3)
C9 C10 C11 C12 -0.6(4)
C10 C9 C14 C13 -0.7(3)
C10 C11 C12 C13 -0.3(4)
C11 C12 C13 C14 0.8(4)
C12 C13 C14 C9 -0.3(4)
C14 C9 C10 C11 1.2(3)
C15 C8 C9 C10 -116.7(2)
C15 C8 C9 C14 63.9(3)
C16 C15 C18 O1 48.0(3)
C16 C15 C18 O2 -129.96(19)
C18 O2 C19 C20 -70.4(2)
C18 O2 C19 C21 174.29(19)
C18 O2 C19 C22 54.9(3)
C18 C15 C16 O3 173.62(19)
C18 C15 C16 C17 -6.0(3)
C19 O2 C18 O1 5.9(3)
C19 O2 C18 C15 -176.08(16)
